data_7114100
loop_
_publ_author_name
'Wang, Ruiyao'
'Song, Datong'
'Wang, Suning'

_publ_section_title
;
 Toward constructing nanoscale hydroxo--lanthanide clusters: syntheses and
 characterizations of novel tetradecanuclear hydroxo--lanthanide clusters
;
_journal_issue 4
_journal_name_full 'Chemical Communications'
_journal_page_first 368
_journal_paper_doi 10.1039/b105969f
_journal_year 2002
_chemical_formula_sum 'C122 H190.6 O66 Tb14'
_chemical_formula_weight 4937.6
_chemical_name_common Tb14(OH)18(acac)24
_chemical_name_systematic
; 
? 
;
_space_group_IT_number 139
_symmetry_cell_setting tetragonal
_symmetry_space_group_name_Hall '-I 4 2'
_symmetry_space_group_name_H-M 'I 4/m m m'
_atom_sites_solution_hydrogens geom
_atom_sites_solution_primary direct
_atom_sites_solution_secondary difmap
_audit_creation_method SHELXL-97
_cell_angle_alpha 90.00
_cell_angle_beta 90.00
_cell_angle_gamma 90.00
_cell_formula_units_Z 2
_cell_length_a 21.090(4)
_cell_length_b 21.090(4)
_cell_length_c 21.213(5)
_cell_measurement_temperature 296(2)
_cell_volume 9435(3)
_computing_cell_refinement 'Bruker SMART'
_computing_data_collection 'Bruker SMART'
_computing_data_reduction 'Bruker SHELXTL'
_computing_molecular_graphics 'Bruker SHELXTL'
_computing_publication_material 'Bruker SHELXTL'
_computing_structure_refinement 'SHELXL-97 (Sheldrick, 1997)'
_computing_structure_solution 'SHELXS-97 (Sheldrick, 1990)'
_diffrn_ambient_temperature 296(2)
_diffrn_measured_fraction_theta_full 0.972
_diffrn_measured_fraction_theta_max 0.972
_diffrn_measurement_device_type 'CCD area detector'
_diffrn_measurement_method 'phi and omega scans'
_diffrn_radiation_monochromator graphite
_diffrn_radiation_source 'fine-focus sealed tube'
_diffrn_radiation_type MoK\a
_diffrn_radiation_wavelength 0.71073
_diffrn_reflns_av_R_equivalents 0.0452
_diffrn_reflns_av_sigmaI/netI 0.0269
_diffrn_reflns_limit_h_max 27
_diffrn_reflns_limit_h_min -28
_diffrn_reflns_limit_k_max 28
_diffrn_reflns_limit_k_min -27
_diffrn_reflns_limit_l_max 28
_diffrn_reflns_limit_l_min -25
_diffrn_reflns_number 34150
_diffrn_reflns_theta_full 28.33
_diffrn_reflns_theta_max 28.33
_diffrn_reflns_theta_min 1.37
_exptl_absorpt_coefficient_mu 5.241
_exptl_absorpt_correction_T_max 1.000
_exptl_absorpt_correction_T_min 0.677
_exptl_absorpt_correction_type empirical
_exptl_crystal_colour colorless
_exptl_crystal_density_diffrn 1.738
_exptl_crystal_density_method 'not measured'
_exptl_crystal_description block
_exptl_crystal_F_000 4721
_exptl_crystal_size_max .2
_exptl_crystal_size_mid .3
_exptl_crystal_size_min .5
_refine_diff_density_max 4.844
_refine_diff_density_min -1.656
_refine_diff_density_rms 0.202
_refine_ls_extinction_coef 0.000043(10)
_refine_ls_extinction_expression Fc^*^=kFc[1+0.001xFc^2^\l^3^/sin(2\q)]^-1/4^
_refine_ls_extinction_method SHELXL
_refine_ls_goodness_of_fit_ref 1.170
_refine_ls_hydrogen_treatment mixed
_refine_ls_matrix_type full
_refine_ls_number_parameters 185
_refine_ls_number_reflns 3210
_refine_ls_number_restraints 0
_refine_ls_restrained_S_all 1.170
_refine_ls_R_factor_all 0.0731
_refine_ls_R_factor_gt 0.0566
_refine_ls_shift/su_max 0.000
_refine_ls_shift/su_mean 0.000
_refine_ls_structure_factor_coef Fsqd
_refine_ls_weighting_details 'calc w=1/[\s^2^(Fo^2^)+(0.0553P)^2^+172.0000P] where P=(Fo^2^+2Fc^2^)/3'
_refine_ls_weighting_scheme calc
_refine_ls_wR_factor_gt 0.1409
_refine_ls_wR_factor_ref 0.1480
_reflns_number_gt 2487
_reflns_number_total 3210
_reflns_threshold_expression >2sigma(I)
_cod_data_source_file b105969f.txt
_cod_data_source_block rw3d
_cod_depositor_comments
;
The following automatic conversions were performed:

'_symmetry_cell_setting' value 'Tetragonal' changed to 'tetragonal'
according to
/usr/data/users/saulius/automatic-downloads/retrospective/RSC/lib/dictionaries/cif_core.dic
dictionary named 'cif_core.dic' version 2.4.2 from
2011-04-26.

'_exptl_absorpt_correction_type' value 'Empirical'
changed to 'empirical' according to
/usr/data/users/saulius/automatic-downloads/retrospective/RSC/lib/dictionaries/cif_core.dic
dictionary named 'cif_core.dic' version 2.4.2 from 2011-04-26.

Automatic conversion script
Id: cif_fix_values 2281 2013-09-26 08:29:07Z andrius 
;
_cod_original_cell_volume 9436(3)
_cod_original_sg_symbol_H-M I4/mmm
_cod_database_code 7114100

loop_
_symmetry_equiv_pos_as_xyz
'x, y, z'
'-x, -y, z'
'-y, x, z'
'y, -x, z'
'-x, y, -z'
'x, -y, -z'
'y, x, -z'
'-y, -x, -z'
'x+1/2, y+1/2, z+1/2'
'-x+1/2, -y+1/2, z+1/2'
'-y+1/2, x+1/2, z+1/2'
'y+1/2, -x+1/2, z+1/2'
'-x+1/2, y+1/2, -z+1/2'
'x+1/2, -y+1/2, -z+1/2'
'y+1/2, x+1/2, -z+1/2'
'-y+1/2, -x+1/2, -z+1/2'
'-x, -y, -z'
'x, y, -z'
'y, -x, -z'
'-y, x, -z'
'x, -y, z'
'-x, y, z'
'-y, -x, z'
'y, x, z'
'-x+1/2, -y+1/2, -z+1/2'
'x+1/2, y+1/2, -z+1/2'
'y+1/2, -x+1/2, -z+1/2'
'-y+1/2, x+1/2, -z+1/2'
'x+1/2, -y+1/2, z+1/2'
'-x+1/2, y+1/2, z+1/2'
'-y+1/2, -x+1/2, z+1/2'
'y+1/2, x+1/2, z+1/2'

loop_
_atom_site_label
_atom_site_type_symbol
_atom_site_fract_x
_atom_site_fract_y
_atom_site_fract_z
_atom_site_U_iso_or_equiv
_atom_site_adp_type
_atom_site_occupancy
_atom_site_symmetry_multiplicity
_atom_site_calc_flag
_atom_site_refinement_flags
Tb1 Tb 0.09411(3) 0.09411(3) 0.5000 0.0363(2) Uani 1 4 d S
Tb2 Tb 0.0000 0.12025(3) 0.23904(3) 0.0456(2) Uani 1 2 d S
Tb3 Tb 0.0000 0.0000 0.37031(4) 0.0315(3) Uani 1 8 d S
O1 O 0.0000 0.1896(5) 0.3247(5) 0.066(3) Uani 1 2 d S
O2 O -0.0673(4) 0.2007(4) 0.2076(4) 0.072(2) Uani 1 1 d .
O3 O 0.1310(3) 0.1310(3) 0.3983(4) 0.050(2) Uani 1 2 d S
O4 O 0.0949(5) 0.2059(4) 0.5000 0.056(3) Uani 1 2 d S
O5 O 0.0785(4) 0.0785(4) 0.1640(4) 0.056(2) Uani 1 2 d S
O6 O 0.0000 0.0000 0.2250(7) 0.042(4) Uani 1 8 d S
O7 O 0.0685(3) 0.0685(3) 0.3067(4) 0.0419(19) Uani 1 2 d S
H7 H 0.0964 0.0964 0.3311 0.050 Uiso 1 2 calc SR
O8 O 0.0000 0.0940(4) 0.4345(3) 0.0389(17) Uani 1 2 d S
H8 H 0.0000 0.1317 0.4074 0.047 Uiso 1 2 calc SR
C1 C 0.0000 0.2796(11) 0.3873(9) 0.039(5) Uani 0.50 2 d SP
C2 C 0.0177(10) 0.2458(11) 0.3265(10) 0.063(7) Uani 0.50 1 d P
C3 C -0.0471(11) 0.2851(11) 0.2812(10) 0.066(6) Uani 0.50 1 d P
C4 C -0.0720(13) 0.2588(15) 0.2263(13) 0.082(8) Uani 0.50 1 d P
C5 C -0.1139(10) 0.2961(9) 0.1701(14) 0.166(11) Uani 1 1 d .
C6 C -0.0966(12) 0.2148(12) 0.1581(13) 0.077(7) Uani 0.50 1 d P
C7 C 0.1958(14) 0.1758(14) 0.3194(10) 0.071(12) Uani 0.50 1 d P
C8 C 0.164(2) 0.180(2) 0.3832(8) 0.057(17) Uani 0.50 1 d P
C9 C 0.1711(13) 0.2280(12) 0.4186(10) 0.076(7) Uani 0.50 1 d P
C10 C 0.1363(13) 0.2430(10) 0.4725(11) 0.074(7) Uani 0.50 1 d P
C11 C 0.1384(15) 0.3112(11) 0.5000 0.117(9) Uani 1 2 d S
C12 C 0.1172(13) 0.1741(16) 0.1136(11) 0.089(9) Uani 0.50 1 d P
C13 C 0.0559(16) 0.1378(14) 0.0739(11) 0.096(10) Uani 0.50 1 d P
C14 C 0.1084(7) 0.1084(7) 0.1195(7) 0.071(5) Uani 1 2 d S
C15 C 0.0000 0.5000 0.287(6) 0.25(7) Uiso 0.50 4 d SP
C16 C 0.049(4) 0.5000 0.530(4) 0.27(6) Uiso 0.50 2 d SP

loop_
_atom_site_aniso_label
_atom_site_aniso_U_11
_atom_site_aniso_U_22
_atom_site_aniso_U_33
_atom_site_aniso_U_23
_atom_site_aniso_U_13
_atom_site_aniso_U_12
Tb1 0.0392(3) 0.0392(3) 0.0305(3) 0.000 0.000 -0.0043(3)
Tb2 0.0555(4) 0.0483(4) 0.0331(3) 0.0077(2) 0.000 0.000
Tb3 0.0351(4) 0.0351(4) 0.0242(4) 0.000 0.000 0.000
O1 0.103(9) 0.047(6) 0.048(5) 0.005(5) 0.000 0.000
O2 0.081(6) 0.067(5) 0.066(5) 0.005(4) -0.018(4) 0.014(4)
O3 0.057(3) 0.057(3) 0.036(4) 0.001(3) 0.001(3) -0.010(5)
O4 0.086(7) 0.037(5) 0.046(5) 0.000 0.000 -0.010(5)
O5 0.064(4) 0.064(4) 0.040(4) 0.010(3) 0.010(3) 0.001(5)
O6 0.047(6) 0.047(6) 0.033(8) 0.000 0.000 0.000
O7 0.047(3) 0.047(3) 0.032(4) 0.001(2) 0.001(2) -0.002(4)
O8 0.052(5) 0.036(4) 0.030(3) 0.002(3) 0.000 0.000
C1 0.055(15) 0.040(13) 0.023(9) -0.012(9) 0.000 0.000
C2 0.064(19) 0.067(13) 0.059(10) 0.004(10) -0.012(9) -0.001(10)
C3 0.070(14) 0.069(14) 0.058(11) 0.004(11) -0.005(11) 0.026(12)
C4 0.076(17) 0.09(2) 0.076(15) 0.010(15) -0.025(13) -0.002(15)
C5 0.129(16) 0.101(14) 0.27(3) 0.084(17) 0.031(18) 0.038(13)
C6 0.077(16) 0.069(15) 0.085(16) 0.024(13) -0.018(14) 0.027(13)
C7 0.07(2) 0.08(2) 0.064(10) 0.003(11) 0.010(11) -0.01(2)
C8 0.046(19) 0.08(4) 0.046(7) 0.019(14) -0.011(12) -0.02(3)
C9 0.097(18) 0.078(16) 0.052(11) 0.010(11) -0.001(12) -0.034(14)
C10 0.12(2) 0.036(10) 0.067(12) 0.004(9) -0.019(13) -0.008(12)
C11 0.19(3) 0.076(14) 0.089(14) 0.000 0.000 -0.041(16)
C12 0.088(18) 0.13(2) 0.052(12) 0.041(15) 0.004(12) -0.011(17)
C13 0.14(3) 0.10(2) 0.046(11) 0.040(13) 0.016(15) 0.011(19)
C14 0.088(7) 0.088(7) 0.038(7) 0.019(6) 0.019(6) 0.009(10)

loop_
_atom_type_symbol
_atom_type_description
_atom_type_scat_dispersion_real
_atom_type_scat_dispersion_imag
_atom_type_scat_source
C C 0.0033 0.0016 'International Tables Vol C Tables 4.2.6.8 and 6.1.1.4'
H H 0.0000 0.0000 'International Tables Vol C Tables 4.2.6.8 and 6.1.1.4'
O O 0.0106 0.0060 'International Tables Vol C Tables 4.2.6.8 and 6.1.1.4'
Tb Tb -0.1723 4.1537 'International Tables Vol C Tables 4.2.6.8 and 6.1.1.4'

loop_
_geom_angle_atom_site_label_1
_geom_angle_atom_site_label_2
_geom_angle_atom_site_label_3
_geom_angle
_geom_angle_site_symmetry_1
_geom_angle_site_symmetry_3
O4 Tb1 O4 89.1(5) . 7_556
O4 Tb1 O8 90.4(3) . .
O4 Tb1 O8 145.01(14) 7_556 .
O4 Tb1 O8 145.01(14) . 4
O4 Tb1 O8 90.4(3) 7_556 4
O8 Tb1 O8 70.7(4) . 4
O4 Tb1 O8 145.01(14) . 19_556
O4 Tb1 O8 90.4(3) 7_556 19_556
O8 Tb1 O8 109.1(4) . 19_556
O8 Tb1 O8 70.0(3) 4 19_556
O4 Tb1 O8 90.4(3) . 18_556
O4 Tb1 O8 145.01(14) 7_556 18_556
O8 Tb1 O8 70.0(3) . 18_556
O8 Tb1 O8 109.1(4) 4 18_556
O8 Tb1 O8 70.7(4) 19_556 18_556
O4 Tb1 O3 71.10(17) . 18_556
O4 Tb1 O3 71.10(17) 7_556 18_556
O8 Tb1 O3 140.75(18) . 18_556
O8 Tb1 O3 140.75(18) 4 18_556
O8 Tb1 O3 75.7(2) 19_556 18_556
O8 Tb1 O3 75.7(2) 18_556 18_556
O4 Tb1 O3 71.10(17) . .
O4 Tb1 O3 71.10(17) 7_556 .
O8 Tb1 O3 75.7(2) . .
O8 Tb1 O3 75.7(2) 4 .
O8 Tb1 O3 140.75(18) 19_556 .
O8 Tb1 O3 140.75(18) 18_556 .
O3 Tb1 O3 125.9(4) 18_556 .
O4 Tb1 Tb3 120.58(16) . .
O4 Tb1 Tb3 120.58(16) 7_556 .
O8 Tb1 Tb3 35.36(18) . .
O8 Tb1 Tb3 35.36(18) 4 .
O8 Tb1 Tb3 89.26(16) 19_556 .
O8 Tb1 Tb3 89.26(16) 18_556 .
O3 Tb1 Tb3 161.5(2) 18_556 .
O3 Tb1 Tb3 72.6(2) . .
O4 Tb1 Tb3 120.58(16) . 17_556
O4 Tb1 Tb3 120.58(16) 7_556 17_556
O8 Tb1 Tb3 89.26(16) . 17_556
O8 Tb1 Tb3 89.26(16) 4 17_556
O8 Tb1 Tb3 35.36(18) 19_556 17_556
O8 Tb1 Tb3 35.36(18) 18_556 17_556
O3 Tb1 Tb3 72.6(2) 18_556 17_556
O3 Tb1 Tb3 161.5(2) . 17_556
Tb3 Tb1 Tb3 88.85(3) . 17_556
O4 Tb1 Tb1 90.4(3) . 3
O4 Tb1 Tb1 179.6(3) 7_556 3
O8 Tb1 Tb1 34.98(14) . 3
O8 Tb1 Tb1 89.95(19) 4 3
O8 Tb1 Tb1 89.95(19) 19_556 3
O8 Tb1 Tb1 34.98(14) 18_556 3
O3 Tb1 Tb1 108.76(14) 18_556 3
O3 Tb1 Tb1 108.76(14) . 3
Tb3 Tb1 Tb1 59.668(9) . 3
Tb3 Tb1 Tb1 59.668(9) 17_556 3
O4 Tb1 Tb1 179.6(3) . 19_556
O4 Tb1 Tb1 90.4(3) 7_556 19_556
O8 Tb1 Tb1 89.95(19) . 19_556
O8 Tb1 Tb1 34.98(14) 4 19_556
O8 Tb1 Tb1 34.98(14) 19_556 19_556
O8 Tb1 Tb1 89.95(19) 18_556 19_556
O3 Tb1 Tb1 108.76(14) 18_556 19_556
O3 Tb1 Tb1 108.76(14) . 19_556
Tb3 Tb1 Tb1 59.668(9) . 19_556
Tb3 Tb1 Tb1 59.668(9) 17_556 19_556
Tb1 Tb1 Tb1 90.0 3 19_556
O2 Tb2 O2 75.9(4) 22 .
O2 Tb2 O7 155.6(3) 22 3
O2 Tb2 O7 98.1(3) . 3
O2 Tb2 O7 98.1(3) 22 .
O2 Tb2 O7 155.6(3) . .
O7 Tb2 O7 77.4(4) 3 .
O2 Tb2 O1 76.4(3) 22 .
O2 Tb2 O1 76.4(3) . .
O7 Tb2 O1 79.2(2) 3 .
O7 Tb2 O1 79.2(2) . .
O2 Tb2 O5 119.3(3) 22 3
O2 Tb2 O5 70.3(3) . 3
O7 Tb2 O5 79.2(2) 3 3
O7 Tb2 O5 130.8(3) . 3
O1 Tb2 O5 136.8(3) . 3
O2 Tb2 O5 70.3(3) 22 .
O2 Tb2 O5 119.3(3) . .
O7 Tb2 O5 130.8(3) 3 .
O7 Tb2 O5 79.2(2) . .
O1 Tb2 O5 136.8(3) . .
O5 Tb2 O5 84.6(5) 3 .
O2 Tb2 O6 134.1(3) 22 .
O2 Tb2 O6 134.1(3) . .
O7 Tb2 O6 66.6(3) 3 .
O7 Tb2 O6 66.6(3) . .
O1 Tb2 O6 135.5(4) . .
O5 Tb2 O6 64.5(3) 3 .
O5 Tb2 O6 64.5(3) . .
O2 Tb2 Tb2 162.5(2) 22 3
O2 Tb2 Tb2 94.8(2) . 3
O7 Tb2 Tb2 39.10(15) 3 3
O7 Tb2 Tb2 96.2(2) . 3
O1 Tb2 Tb2 116.32(15) . 3
O5 Tb2 Tb2 43.19(15) 3 3
O5 Tb2 Tb2 102.9(2) . 3
O6 Tb2 Tb2 45.39(4) . 3
O2 Tb2 Tb2 94.8(2) 22 4
O2 Tb2 Tb2 162.5(2) . 4
O7 Tb2 Tb2 96.2(2) 3 4
O7 Tb2 Tb2 39.10(15) . 4
O1 Tb2 Tb2 116.32(15) . 4
O5 Tb2 Tb2 102.9(2) 3 4
O5 Tb2 Tb2 43.19(15) . 4
O6 Tb2 Tb2 45.39(4) . 4
Tb2 Tb2 Tb2 90.0 3 4
O2 Tb2 Tb3 135.1(2) 22 .
O2 Tb2 Tb3 135.1(2) . .
O7 Tb2 Tb3 39.0(2) 3 .
O7 Tb2 Tb3 39.0(2) . .
O1 Tb2 Tb3 81.2(2) . .
O5 Tb2 Tb3 103.73(15) 3 .
O5 Tb2 Tb3 103.73(15) . .
O6 Tb2 Tb3 54.4(3) . .
Tb2 Tb2 Tb3 61.566(9) 3 .
Tb2 Tb2 Tb3 61.566(9) 4 .
O8 Tb3 O8 71.30(18) 4 .
O8 Tb3 O8 111.0(4) 4 3
O8 Tb3 O8 71.30(18) . 3
O8 Tb3 O8 71.30(18) 4 2
O8 Tb3 O8 111.0(4) . 2
O8 Tb3 O8 71.30(18) 3 2
O8 Tb3 O7 142.97(6) 4 2
O8 Tb3 O7 142.97(6) . 2
O8 Tb3 O7 79.9(2) 3 2
O8 Tb3 O7 79.9(2) 2 2
O8 Tb3 O7 79.9(2) 4 .
O8 Tb3 O7 79.9(2) . .
O8 Tb3 O7 142.97(6) 3 .
O8 Tb3 O7 142.97(6) 2 .
O7 Tb3 O7 113.1(4) 2 .
O8 Tb3 O7 79.9(2) 4 4
O8 Tb3 O7 142.97(6) . 4
O8 Tb3 O7 142.97(6) 3 4
O8 Tb3 O7 79.9(2) 2 4
O7 Tb3 O7 72.33(18) 2 4
O7 Tb3 O7 72.33(18) . 4
O8 Tb3 O7 142.97(6) 4 3
O8 Tb3 O7 79.9(2) . 3
O8 Tb3 O7 79.9(2) 3 3
O8 Tb3 O7 142.97(6) 2 3
O7 Tb3 O7 72.33(18) 2 3
O7 Tb3 O7 72.33(18) . 3
O7 Tb3 O7 113.1(4) 4 3
O8 Tb3 Tb2 114.75(12) 4 2
O8 Tb3 Tb2 166.81(18) . 2
O8 Tb3 Tb2 114.75(12) 3 2
O8 Tb3 Tb2 82.16(18) 2 2
O7 Tb3 Tb2 36.42(11) 2 2
O7 Tb3 Tb2 89.43(17) . 2
O7 Tb3 Tb2 36.42(11) 4 2
O7 Tb3 Tb2 89.43(17) 3 2
O8 Tb3 Tb2 166.81(18) 4 3
O8 Tb3 Tb2 114.75(12) . 3
O8 Tb3 Tb2 82.16(18) 3 3
O8 Tb3 Tb2 114.75(12) 2 3
O7 Tb3 Tb2 36.42(11) 2 3
O7 Tb3 Tb2 89.43(17) . 3
O7 Tb3 Tb2 89.43(17) 4 3
O7 Tb3 Tb2 36.42(11) 3 3
Tb2 Tb3 Tb2 56.868(19) 2 3
O8 Tb3 Tb2 114.75(12) 4 .
O8 Tb3 Tb2 82.16(18) . .
O8 Tb3 Tb2 114.75(12) 3 .
O8 Tb3 Tb2 166.81(18) 2 .
O7 Tb3 Tb2 89.43(17) 2 .
O7 Tb3 Tb2 36.42(11) . .
O7 Tb3 Tb2 89.43(17) 4 .
O7 Tb3 Tb2 36.42(11) 3 .
Tb2 Tb3 Tb2 84.66(3) 2 .
Tb2 Tb3 Tb2 56.868(19) 3 .
O8 Tb3 Tb2 82.16(18) 4 4
O8 Tb3 Tb2 114.75(12) . 4
O8 Tb3 Tb2 166.81(18) 3 4
O8 Tb3 Tb2 114.75(12) 2 4
O7 Tb3 Tb2 89.43(17) 2 4
O7 Tb3 Tb2 36.42(11) . 4
O7 Tb3 Tb2 36.42(11) 4 4
O7 Tb3 Tb2 89.43(17) 3 4
Tb2 Tb3 Tb2 56.868(19) 2 4
Tb2 Tb3 Tb2 84.66(3) 3 4
Tb2 Tb3 Tb2 56.868(19) . 4
C2 O1 C2 34.9(19) 22 .
C2 O1 Tb2 128.4(12) 22 .
C2 O1 Tb2 128.4(12) . .
C6 O2 C4 89.6(17) . .
C6 O2 Tb2 136.0(14) . .
C4 O2 Tb2 130.9(12) . .
C8 O3 C8 21(6) . 24
C8 O3 Tb1 130.9(10) . .
C8 O3 Tb1 130.9(10) 24 .
C10 O4 C10 53(2) 18_556 .
C10 O4 Tb1 127.0(12) 18_556 .
C10 O4 Tb1 127.0(12) . .
C14 O5 Tb2 128.6(4) . .
C14 O5 Tb2 128.6(4) . 4
Tb2 O5 Tb2 93.6(3) . 4
Tb2 O6 Tb2 89.22(8) . 4
Tb2 O6 Tb2 166.6(7) . 2
Tb2 O6 Tb2 89.22(8) 4 2
Tb2 O6 Tb2 89.22(8) . 3
Tb2 O6 Tb2 166.6(7) 4 3
Tb2 O6 Tb2 89.22(8) 2 3
Tb2 O7 Tb2 101.8(3) . 4
Tb2 O7 Tb3 104.6(3) . .
Tb2 O7 Tb3 104.6(3) 4 .
Tb3 O8 Tb1 109.0(2) . 3
Tb3 O8 Tb1 109.0(2) . .
Tb1 O8 Tb1 110.0(3) 3 .
C2 C1 C2 28.4(15) . 22
C2 C2 O1 72.5(10) 22 .
C2 C2 C3 116.1(13) 22 22
O1 C2 C3 132(2) . 22
C2 C2 C1 75.8(8) 22 .
O1 C2 C1 113.6(18) . .
C3 C2 C1 114(2) 22 .
C2 C2 C3 42.9(10) 22 .
O1 C2 C3 100.9(15) . .
C3 C2 C3 73(2) 22 .
C1 C2 C3 92.8(14) . .
C4 C3 C2 120(2) . 22
C4 C3 C2 122(2) . .
C2 C3 C2 21.0(12) 22 .
C4 C3 C3 112.1(16) . 22
C2 C3 C3 63.9(13) 22 22
C2 C3 C3 42.9(10) . 22
O2 C4 C3 127(2) . .
O2 C4 C5 105.5(19) . .
C3 C4 C5 127(3) . .
O2 C4 C6 44.3(12) . .
C3 C4 C6 171(3) . .
C5 C4 C6 61.2(14) . .
C4 C5 C6 62.6(15) . .
O2 C6 C12 126(2) . 22
O2 C6 C5 102(2) . .
C12 C6 C5 131(2) 22 .
O2 C6 C4 46.1(14) . .
C12 C6 C4 171(2) 22 .
C5 C6 C4 56.2(15) . .
C7 C7 C8 87(3) 24 24
C7 C7 C8 70(3) 24 .
C8 C7 C8 18(5) 24 .
C8 C8 C9 119(3) 24 .
C8 C8 O3 80(3) 24 .
C9 C8 O3 124(2) . .
C8 C8 C7 93(3) 24 24
C9 C8 C7 110(3) . 24
O3 C8 C7 121.7(18) . 24
C8 C8 C7 70(3) 24 .
C9 C8 C7 121.2(19) . .
O3 C8 C7 115(3) . .
C7 C8 C7 23(3) 24 .
C8 C8 C9 46(2) 24 24
C9 C8 C9 73(2) . 24
O3 C8 C9 105(4) . 24
C7 C8 C9 110(3) 24 24
C7 C8 C9 93(3) . 24
C8 C9 C10 127(2) . .
C8 C9 C8 15(5) . 24
C10 C9 C8 130.8(19) . 24
C8 C9 C9 61(3) . 24
C10 C9 C9 122.2(14) . 24
C8 C9 C9 46(2) 24 24
C10 C10 O4 63.5(10) 18_556 .
C10 C10 C9 145.1(15) 18_556 .
O4 C10 C9 125.5(19) . .
C10 C10 C11 67.9(9) 18_556 .
O4 C10 C11 114(2) . .
C9 C10 C11 120(2) . .
C10 C11 C10 44.2(18) 18_556 .
C6 C12 C14 121.7(19) 22 .
C6 C12 C12 132.7(17) 22 24
C14 C12 C12 52.8(13) . 24
C6 C12 C13 113(2) 22 .
C14 C12 C13 60.4(16) . .
C12 C12 C13 102.5(15) 24 .
C14 C13 C12 49.8(15) . .
O5 C14 C12 127.4(14) . .
O5 C14 C12 127.4(14) . 24
C12 C14 C12 74(3) . 24
O5 C14 C13 107.0(14) . .
C12 C14 C13 69.8(16) . .
C12 C14 C13 125.5(18) 24 .
O5 C14 C13 107.0(14) . 24
C12 C14 C13 125.5(18) . 24
C12 C14 C13 69.8(16) 24 24
C13 C14 C13 100(2) . 24

loop_
_geom_bond_atom_site_label_1
_geom_bond_atom_site_label_2
_geom_bond_distance
_geom_bond_site_symmetry_2
Tb1 O4 2.357(9) .
Tb1 O4 2.357(9) 7_556
Tb1 O8 2.423(4) .
Tb1 O8 2.423(4) 4
Tb1 O8 2.423(4) 19_556
Tb1 O8 2.423(4) 18_556
Tb1 O3 2.423(8) 18_556
Tb1 O3 2.423(8) .
Tb1 Tb3 3.9304(10) .
Tb1 Tb3 3.9304(10) 17_556
Tb1 Tb1 3.9697(13) 3
Tb1 Tb1 3.9697(13) 19_556
Tb2 O2 2.310(8) 22
Tb2 O2 2.310(8) .
Tb2 O7 2.311(5) 3
Tb2 O7 2.311(5) .
Tb2 O1 2.333(10) .
Tb2 O5 2.460(6) 3
Tb2 O5 2.460(6) .
Tb2 O6 2.554(2) .
Tb2 Tb2 3.5867(11) 3
Tb2 Tb2 3.5867(11) 4
Tb2 Tb3 3.7664(11) .
Tb3 O8 2.406(8) 4
Tb3 O8 2.406(8) .
Tb3 O8 2.406(8) 3
Tb3 O8 2.406(8) 2
Tb3 O7 2.448(8) 2
Tb3 O7 2.448(8) .
Tb3 O7 2.448(8) 4
Tb3 O7 2.448(8) 3
Tb3 Tb2 3.7664(11) 2
Tb3 Tb2 3.7664(11) 3
Tb3 Tb2 3.7664(11) 4
O1 C2 1.24(2) 22
O1 C2 1.24(2) .
O2 C6 1.25(2) .
O2 C4 1.29(3) .
O3 C8 1.28(2) .
O3 C8 1.28(2) 24
O4 C10 1.31(3) 18_556
O4 C10 1.31(3) .
O5 C14 1.299(17) .
O5 Tb2 2.460(6) 4
O6 Tb2 2.554(2) 4
O6 Tb2 2.554(2) 2
O6 Tb2 2.554(2) 3
O7 Tb2 2.311(5) 4
O8 Tb1 2.423(4) 3
C1 C2 1.52(3) .
C1 C2 1.52(3) 22
C2 C2 0.75(4) 22
C2 C3 1.41(3) 22
C2 C3 1.87(3) .
C3 C4 1.39(3) .
C3 C2 1.41(3) 22
C3 C3 1.99(5) 22
C4 C5 1.68(3) .
C4 C6 1.79(4) .
C5 C6 1.77(3) .
C6 C12 1.35(4) 22
C7 C7 0.60(7) 24
C7 C8 1.42(2) 24
C7 C8 1.51(4) .
C8 C8 0.46(14) 24
C8 C9 1.28(4) .
C8 C7 1.42(2) 24
C8 C9 1.55(6) 24
C9 C10 1.39(3) .
C9 C8 1.55(6) 24
C9 C9 1.70(6) 24
C10 C10 1.17(5) 18_556
C10 C11 1.55(3) .
C11 C10 1.55(3) 18_556
C12 C6 1.35(4) 22
C12 C14 1.40(3) .
C12 C12 1.70(6) 24
C12 C13 1.72(4) .
C13 C14 1.60(3) .
C14 C12 1.40(3) 24
C14 C13 1.60(3) 24
C15 C15 1.6(3) 27_455
C16 C16 1.27(18) 18_556
